data_1558989
loop_
_publ_author_name
'Thomas, Christine M.'
'Zhang, Hongtu'
'Hatzis, Gregory P.'
'Moore, Curtis'
'Dickie, Diane Amanda'

_publ_section_title
;
 Redox chemistry and H-atom abstraction reactivity of a terminal
 zirconium(IV) oxo compound mediated by an appended cobalt(I) center
;
_journal_name_full 'Chemical Science'
_journal_paper_doi 10.1039/D0SC04229C
_journal_year 2020
_chemical_formula_moiety 'C50 H84 Co F N4 P3 Zr, F6 P1, 2(C6 H5 F)'
_chemical_formula_sum 'C62 H94 Co F9 N4 P4 Zr'
_chemical_formula_weight 1340.44
_chemical_properties_physical Air-sensitive,Moisture-sensitive
_space_group_crystal_system monoclinic
_space_group_IT_number 14
_space_group_name_Hall '-P 2yn'
_space_group_name_H-M_alt 'P 1 21/n 1'
_atom_sites_solution_hydrogens geom
_atom_sites_solution_primary dual
_audit_creation_date 2019-04-12
_audit_creation_method
;
Olex2 1.2
(compiled 2018.05.29 svn.r3508 for OlexSys, GUI svn.r5506)
;
_audit_update_record
;
2020-07-31 deposited with the CCDC.	2020-09-04 downloaded from the CCDC.
;
_cell_angle_alpha 90
_cell_angle_beta 95.377(2)
_cell_angle_gamma 90
_cell_formula_units_Z 4
_cell_length_a 15.3643(8)
_cell_length_b 19.0177(10)
_cell_length_c 22.7503(11)
_cell_measurement_reflns_used 9835
_cell_measurement_temperature 150
_cell_measurement_theta_max 28.282
_cell_measurement_theta_min 2.720
_cell_volume 6618.2(6)
_computing_cell_refinement 'SAINT V8.38A (?, 2016)'
_computing_data_reduction 'SAINT V8.38A (?, 2016)'
_computing_molecular_graphics 'Olex2 (Dolomanov et al., 2009)'
_computing_publication_material 'Olex2 (Dolomanov et al., 2009)'
_computing_structure_refinement 'ShelXL (Sheldrick, 2015)'
_computing_structure_solution 'ShelXT (Sheldrick, 2015)'
_diffrn_ambient_temperature 150
_diffrn_measured_fraction_theta_full 0.998
_diffrn_measured_fraction_theta_max 0.998
_diffrn_measurement_device_type MoSource_OSU
_diffrn_radiation_monochromator 'TRIUMPH curved--crystal'
_diffrn_radiation_probe x-ray
_diffrn_radiation_type MoK\a
_diffrn_radiation_wavelength 0.71073
_diffrn_reflns_av_R_equivalents 0.0286
_diffrn_reflns_av_unetI/netI 0.0109
_diffrn_reflns_Laue_measured_fraction_full 0.998
_diffrn_reflns_Laue_measured_fraction_max 0.998
_diffrn_reflns_limit_h_max 20
_diffrn_reflns_limit_h_min -20
_diffrn_reflns_limit_k_max 25
_diffrn_reflns_limit_k_min -25
_diffrn_reflns_limit_l_max 30
_diffrn_reflns_limit_l_min -30
_diffrn_reflns_number 327838
_diffrn_reflns_point_group_measured_fraction_full 0.998
_diffrn_reflns_point_group_measured_fraction_max 0.998
_diffrn_reflns_theta_full 25.242
_diffrn_reflns_theta_max 28.298
_diffrn_reflns_theta_min 3.071
_diffrn_source 'fine--focus tube'
_exptl_absorpt_coefficient_mu 0.570
_exptl_absorpt_correction_T_max 0.7457
_exptl_absorpt_correction_T_min 0.6819
_exptl_absorpt_correction_type multi-scan
_exptl_absorpt_process_details
'SADABS-2016/2 (Bruker,2016/2) was used for absorption correction. wR2(int) was 0.0517 before and 0.0452 after correction. The Ratio of minimum to maximum transmission is 0.9144. The \l/2 correction factor is Not present.'
_exptl_crystal_colour yellow
_exptl_crystal_colour_primary yellow
_exptl_crystal_density_diffrn 1.345
_exptl_crystal_description block
_exptl_crystal_F_000 2808
_exptl_crystal_recrystallization_method 'Re-crystallisation from solvent: pentane, fluorobenzene'
_exptl_crystal_size_max 0.545
_exptl_crystal_size_mid 0.334
_exptl_crystal_size_min 0.223
_refine_diff_density_max 0.373
_refine_diff_density_min -0.292
_refine_diff_density_rms 0.052
_refine_ls_extinction_method none
_refine_ls_goodness_of_fit_ref 1.054
_refine_ls_hydrogen_treatment constr
_refine_ls_matrix_type full
_refine_ls_number_parameters 818
_refine_ls_number_reflns 16438
_refine_ls_number_restraints 0
_refine_ls_restrained_S_all 1.054
_refine_ls_R_factor_all 0.0299
_refine_ls_R_factor_gt 0.0259
_refine_ls_shift/su_max 0.003
_refine_ls_shift/su_mean 0.000
_refine_ls_structure_factor_coef Fsqd
_refine_ls_weighting_details 'w=1/[\s^2^(Fo^2^)+(0.0318P)^2^+4.3011P] where P=(Fo^2^+2Fc^2^)/3'
_refine_ls_weighting_scheme calc
_refine_ls_wR_factor_gt 0.0666
_refine_ls_wR_factor_ref 0.0710
_reflns_Friedel_coverage 0.000
_reflns_number_gt 15041
_reflns_number_total 16438
_reflns_threshold_expression 'I > 2\s(I)'
_cod_data_source_file d0sc04229c2.cif
_cod_data_source_block '[7][PF6]'
_cod_database_code 1558989
_shelx_shelxl_version_number 2018/1
_shelx_space_group_comment
;
The symmetry employed for this shelxl refinement is uniquely defined
by the following loop, which should always be used as a source of
symmetry information in preference to the above space-group names.
They are only intended as comments.
;
_shelx_estimated_absorpt_t_max 0.883
_shelx_estimated_absorpt_t_min 0.746
_olex2_refinement_description
;
1. Fixed Uiso
 At 1.2 times of:
  All C(H) groups
 At 1.5 times of:
  All C(H,H,H) groups
2. Others
 Sof(F00W)=Sof(F01H)=Sof(F00H)=Sof(F00P)=Sof(P0)=Sof(F00K)=Sof(F01W)=1-FVAR(1)
 Sof(P006)=Sof(F00G)=Sof(F00J)=Sof(F00O)=Sof(F00V)=Sof(F01G)=Sof(F01V)=FVAR(1)
3.a Ternary CH refined with riding coordinates:
 C00H(H00H), C00I(H00I), C00K(H00K), C00Q(H00Q), C00T(H00T), C00W(H00W)
3.b Aromatic/amide H refined with riding coordinates:
 C00X(H00X), C010(H010), C011(H011), C015(H015), C01A(H01S), C01B(H01T),
 C01Q(H0BA), C01S(H1BA), C01T(H2BA), C01W(H3BA), C020(H020), C021(H021),
 C022(H022), C025(H025), C026(H026), C028(H028)
3.c Idealised Me refined as rotating group:
 C00R(H00A,H00B,H00C), C012(H01A,H01B,H01C), C013(H01D,H01E,H01F), C016(H01G,
 H01H,H01I), C017(H01J,H01K,H01L), C018(H01M,H01N,H01O), C019(H01P,H01Q,H01R),
 C01D(H01U,H01V,H01W), C01E(H01X,H01Y,H), C01F(H01Z,HA,HB), C01H(H01,HC,HD),
 C01I(H0AA,HE,HF), C01J(H1AA,HG,HH), C01K(H2AA,HI,HJ), C01L(H3AA,HK,HL),
 C01M(H4AA,HM,HN), C01N(H5AA,HO,HP), C01P(H6AA,HQ,HR), C01R(H7AA,HS,HT),
 C01Y(H8AA,HU,HV), C01Z(H9AA,HW,HX), C023(H02A,H02B,H02C), C027(H02D,H02E,H02F),
  C029(H02G,H02H,H02I)
;
_olex2_submission_special_instructions 'No special instructions were received'

loop_
_space_group_symop_operation_xyz
'x, y, z'
'-x+1/2, y+1/2, -z+1/2'
'-x, -y, -z'
'x-1/2, -y-1/2, z-1/2'

loop_
_atom_site_label
_atom_site_type_symbol
_atom_site_fract_x
_atom_site_fract_y
_atom_site_fract_z
_atom_site_U_iso_or_equiv
_atom_site_adp_type
_atom_site_occupancy
_atom_site_site_symmetry_order
_atom_site_calc_flag
_atom_site_refinement_flags_posn
_atom_site_refinement_flags_adp
_atom_site_refinement_flags_occupancy
_atom_site_disorder_assembly
_atom_site_disorder_group
Zr01 Zr 0.70350(2) 0.25233(2) 0.78657(2) 0.01419(3) Uani 1 1 d . . . . .
Co02 Co 0.62922(2) 0.37584(2) 0.82001(2) 0.01601(4) Uani 1 1 d . . . . .
P003 P 0.55255(2) 0.28018(2) 0.85142(2) 0.01677(6) Uani 1 1 d . . . . .
P004 P 0.62719(2) 0.37024(2) 0.71744(2) 0.01627(6) Uani 1 1 d . . . . .
P005 P 0.77309(2) 0.36718(2) 0.86284(2) 0.01759(6) Uani 1 1 d . . . . .
P006 P 0.23750(15) 0.28282(15) 0.63915(12) 0.0254(3) Uani 0.766(6) 1 d . . P A 1
F007 F 0.75616(6) 0.16800(4) 0.75848(4) 0.02814(17) Uani 1 1 d . . . . .
N008 N 0.65944(7) 0.28855(5) 0.70092(4) 0.01699(19) Uani 1 1 d . . . . .
N009 N 0.61298(7) 0.20802(6) 0.84161(5) 0.0178(2) Uani 1 1 d . . . . .
N00A N 0.81778(7) 0.29968(6) 0.82869(5) 0.0181(2) Uani 1 1 d . . . . .
N00B N 0.53351(8) 0.51517(6) 0.84612(5) 0.0261(2) Uani 1 1 d . . . . .
F00C F 1.13102(9) 0.49178(8) 0.92494(5) 0.0649(4) Uani 1 1 d . . . . .
C00D C 0.59578(8) 0.13607(7) 0.85788(5) 0.0185(2) Uani 1 1 d . . . . .
C00E C 0.59902(9) 0.22443(7) 0.61089(6) 0.0238(3) Uani 1 1 d . . . . .
C00F C 0.61720(8) 0.11146(7) 0.91575(6) 0.0208(2) Uani 1 1 d . . . . .
F00G F 0.2845(2) 0.2977(2) 0.58149(14) 0.0599(8) Uani 0.766(6) 1 d . . P A 1
C00H C 0.53340(9) 0.29045(7) 0.93073(6) 0.0232(3) Uani 1 1 d . . . . .
H00H H 0.592086 0.286524 0.953525 0.028 Uiso 1 1 calc R . . . .
C00I C 0.77807(9) 0.34670(8) 0.94285(6) 0.0240(3) Uani 1 1 d . . . . .
H00I H 0.743978 0.302147 0.945132 0.029 Uiso 1 1 calc R . . . .
F00J F 0.3234(2) 0.24473(14) 0.66848(16) 0.0608(8) Uani 0.766(6) 1 d . . P A 1
C00K C 0.51794(9) 0.38746(7) 0.67733(6) 0.0226(3) Uani 1 1 d . . . . .
H00K H 0.479779 0.347573 0.687648 0.027 Uiso 1 1 calc R . . . .
C00L C 0.56940(9) 0.46390(7) 0.83723(6) 0.0245(3) Uani 1 1 d . . . . .
C00M C 0.66937(9) 0.25711(7) 0.64406(5) 0.0190(2) Uani 1 1 d . . . . .
C00N C 0.55959(9) 0.08854(7) 0.81479(6) 0.0222(2) Uani 1 1 d . . . . .
F00O F 0.15511(17) 0.32272(15) 0.61123(10) 0.0666(8) Uani 0.766(6) 1 d . . P A 1
C00P C 0.55068(9) -0.00213(7) 0.88974(7) 0.0252(3) Uani 1 1 d . . . . .
C00Q C 0.70587(9) 0.43562(7) 0.69326(6) 0.0222(2) Uani 1 1 d . . . . .
H00Q H 0.764120 0.420617 0.712463 0.027 Uiso 1 1 calc R . . . .
C00R C 0.66676(10) 0.15376(8) 0.96390(6) 0.0270(3) Uani 1 1 d . . . . .
H00A H 0.684461 0.198785 0.947771 0.041 Uiso 1 1 calc GR . . . .
H00B H 0.718822 0.127638 0.979563 0.041 Uiso 1 1 calc GR . . . .
H00C H 0.629213 0.162381 0.995676 0.041 Uiso 1 1 calc GR . . . .
C00S C 0.90465(8) 0.26990(7) 0.83319(5) 0.0189(2) Uani 1 1 d . . . . .
C00T C 0.44471(8) 0.27131(8) 0.80814(6) 0.0234(3) Uani 1 1 d . . . . .
H00T H 0.458024 0.266317 0.766151 0.028 Uiso 1 1 calc R . . . .
C00U C 0.97022(8) 0.29840(7) 0.80088(6) 0.0213(2) Uani 1 1 d . . . . .
F00V F 0.1943(3) 0.2678(2) 0.69854(18) 0.0695(9) Uani 0.766(6) 1 d . . P A 1
C00W C 0.83476(9) 0.45039(7) 0.85446(6) 0.0250(3) Uani 1 1 d . . . . .
H00W H 0.840544 0.455767 0.811279 0.030 Uiso 1 1 calc R . . . .
C00X C 0.59335(9) 0.04326(7) 0.93031(6) 0.0241(3) Uani 1 1 d . . . . .
H00X H 0.606982 0.027383 0.969693 0.029 Uiso 1 1 calc R . . . .
C00Y C 1.06936(9) 0.20354(8) 0.83460(6) 0.0268(3) Uani 1 1 d . . . . .
C00Z C 0.92154(9) 0.20683(7) 0.86461(6) 0.0224(2) Uani 1 1 d . . . . .
C010 C 1.05100(9) 0.26453(8) 0.80266(6) 0.0248(3) Uani 1 1 d . . . . .
H010 H 1.095147 0.284134 0.781075 0.030 Uiso 1 1 calc R . . . .
C011 C 0.53634(9) 0.02115(7) 0.83165(6) 0.0254(3) Uani 1 1 d . . . . .
H011 H 0.509840 -0.009903 0.802535 0.030 Uiso 1 1 calc R . . . .
C012 C 0.49809(11) 0.36331(8) 0.94499(7) 0.0326(3) Uani 1 1 d . . . . .
H01A H 0.532882 0.399611 0.927505 0.049 Uiso 1 1 calc GR . . . .
H01B H 0.501876 0.369692 0.987897 0.049 Uiso 1 1 calc GR . . . .
H01C H 0.436943 0.367187 0.928672 0.049 Uiso 1 1 calc GR . . . .
C013 C 0.71738(11) 0.43923(9) 0.62716(7) 0.0313(3) Uani 1 1 d . . . . .
H01D H 0.719870 0.391470 0.611236 0.047 Uiso 1 1 calc GR . . . .
H01E H 0.771772 0.464082 0.621302 0.047 Uiso 1 1 calc GR . . . .
H01F H 0.667845 0.464461 0.606651 0.047 Uiso 1 1 calc GR . . . .
F014 F 0.58756(10) 0.47629(10) 0.48024(7) 0.0863(5) Uani 1 1 d . . . . .
C015 C 0.61177(11) 0.19757(8) 0.55501(6) 0.0319(3) Uani 1 1 d . . . . .
H015 H 0.563761 0.176273 0.532363 0.038 Uiso 1 1 calc R . . . .
C016 C 0.95813(9) 0.36292(8) 0.76270(6) 0.0259(3) Uani 1 1 d . . . . .
H01G H 0.895642 0.373415 0.755134 0.039 Uiso 1 1 calc GR . . . .
H01H H 0.982842 0.354510 0.725144 0.039 Uiso 1 1 calc GR . . . .
H01I H 0.988049 0.402846 0.782948 0.039 Uiso 1 1 calc GR . . . .
C017 C 0.54444(11) 0.10866(8) 0.75061(6) 0.0303(3) Uani 1 1 d . . . . .
H01J H 0.506859 0.150342 0.746535 0.045 Uiso 1 1 calc GR . . . .
H01K H 0.515990 0.069633 0.728177 0.045 Uiso 1 1 calc GR . . . .
H01L H 0.600598 0.119081 0.735356 0.045 Uiso 1 1 calc GR . . . .
C018 C 0.38920(10) 0.20676(9) 0.82030(8) 0.0336(3) Uani 1 1 d . . . . .
H01M H 0.426635 0.164980 0.824162 0.050 Uiso 1 1 calc GR . . . .
H01N H 0.343840 0.200129 0.787524 0.050 Uiso 1 1 calc GR . . . .
H01O H 0.361684 0.213957 0.856995 0.050 Uiso 1 1 calc GR . . . .
C019 C 0.50947(10) 0.21664(9) 0.63163(6) 0.0296(3) Uani 1 1 d . . . . .
H01P H 0.510394 0.233281 0.672451 0.044 Uiso 1 1 calc GR . . . .
H01Q H 0.492153 0.167037 0.629687 0.044 Uiso 1 1 calc GR . . . .
H01R H 0.467483 0.244523 0.606274 0.044 Uiso 1 1 calc GR . . . .
C01A C 0.76150(10) 0.22884(8) 0.56675(6) 0.0297(3) Uani 1 1 d . . . . .
H01S H 0.817457 0.229630 0.552187 0.036 Uiso 1 1 calc R . . . .
C01B C 1.00341(9) 0.17550(8) 0.86529(6) 0.0265(3) Uani 1 1 d . . . . .
H01T H 1.014617 0.133590 0.887445 0.032 Uiso 1 1 calc R . . . .
C01C C 0.75258(9) 0.25580(7) 0.62270(6) 0.0226(3) Uani 1 1 d . . . . .
C01D C 0.86793(10) 0.33034(9) 0.97523(7) 0.0333(3) Uani 1 1 d . . . . .
H01U H 0.903012 0.303861 0.949005 0.050 Uiso 1 1 calc GR . . . .
H01V H 0.860361 0.302280 1.010524 0.050 Uiso 1 1 calc GR . . . .
H01W H 0.897785 0.374420 0.986844 0.050 Uiso 1 1 calc GR . . . .
C01E C 0.83225(9) 0.28264(8) 0.65891(7) 0.0285(3) Uani 1 1 d . . . . .
H01X H 0.823833 0.332230 0.668634 0.043 Uiso 1 1 calc GR . . . .
H01Y H 0.883248 0.278025 0.636352 0.043 Uiso 1 1 calc GR . . . .
H H 0.841741 0.255208 0.695414 0.043 Uiso 1 1 calc GR . . . .
C01F C 0.72985(11) 0.40029(10) 0.97812(7) 0.0364(3) Uani 1 1 d . . . . .
H01Z H 0.767494 0.441220 0.987134 0.055 Uiso 1 1 calc GR . . . .
HA H 0.715012 0.378724 1.015017 0.055 Uiso 1 1 calc GR . . . .
HB H 0.676160 0.415220 0.954809 0.055 Uiso 1 1 calc GR . . . .
F01G F 0.2039(2) 0.21008(14) 0.61298(13) 0.0772(9) Uani 0.766(6) 1 d . . P A 1
C01H C 0.51493(10) 0.38755(9) 0.60959(6) 0.0311(3) Uani 1 1 d . . . . .
H01 H 0.530959 0.434272 0.595964 0.047 Uiso 1 1 calc GR . . . .
HC H 0.455706 0.375839 0.592657 0.047 Uiso 1 1 calc GR . . . .
HD H 0.556217 0.352615 0.596972 0.047 Uiso 1 1 calc GR . . . .
C01I C 0.47555(11) 0.23445(9) 0.95630(7) 0.0321(3) Uani 1 1 d . . . . .
H0AA H 0.413963 0.244705 0.944202 0.048 Uiso 1 1 calc GR . . . .
HE H 0.485356 0.234912 0.999484 0.048 Uiso 1 1 calc GR . . . .
HF H 0.490434 0.187987 0.941514 0.048 Uiso 1 1 calc GR . . . .
C01J C 0.85322(9) 0.17089(8) 0.89734(7) 0.0288(3) Uani 1 1 d . . . . .
H1AA H 0.831290 0.203804 0.925637 0.043 Uiso 1 1 calc GR . . . .
HG H 0.879134 0.129963 0.918504 0.043 Uiso 1 1 calc GR . . . .
HH H 0.804797 0.155541 0.869159 0.043 Uiso 1 1 calc GR . . . .
C01K C 1.15719(10) 0.16818(11) 0.83454(8) 0.0379(4) Uani 1 1 d . . . . .
H2AA H 1.181153 0.177097 0.796806 0.057 Uiso 1 1 calc GR . . . .
HI H 1.150382 0.117412 0.839924 0.057 Uiso 1 1 calc GR . . . .
HJ H 1.197106 0.187035 0.866838 0.057 Uiso 1 1 calc GR . . . .
C01L C 0.92809(10) 0.45100(9) 0.88511(7) 0.0338(3) Uani 1 1 d . . . . .
H3AA H 0.926107 0.460059 0.927364 0.051 Uiso 1 1 calc GR . . . .
HK H 0.962049 0.488016 0.867849 0.051 Uiso 1 1 calc GR . . . .
HL H 0.955711 0.405304 0.879671 0.051 Uiso 1 1 calc GR . . . .
C01M C 0.69186(13) 0.50980(8) 0.71660(8) 0.0382(4) Uani 1 1 d . . . . .
H4AA H 0.639865 0.530583 0.695099 0.057 Uiso 1 1 calc GR . . . .
HM H 0.743060 0.538865 0.710899 0.057 Uiso 1 1 calc GR . . . .
HN H 0.683666 0.507473 0.758762 0.057 Uiso 1 1 calc GR . . . .
C01N C 0.78658(11) 0.51629(8) 0.87330(8) 0.0376(4) Uani 1 1 d . . . . .
H5AA H 0.725662 0.514852 0.856172 0.056 Uiso 1 1 calc GR . . . .
HO H 0.815126 0.558369 0.859295 0.056 Uiso 1 1 calc GR . . . .
HP H 0.788242 0.517679 0.916454 0.056 Uiso 1 1 calc GR . . . .
C01O C 0.69144(12) 0.20083(9) 0.53152(7) 0.0349(3) Uani 1 1 d . . . . .
C01P C 0.52391(11) -0.07465(8) 0.90802(8) 0.0348(3) Uani 1 1 d . . . . .
H6AA H 0.576135 -0.103791 0.916699 0.052 Uiso 1 1 calc GR . . . .
HQ H 0.485979 -0.096096 0.875891 0.052 Uiso 1 1 calc GR . . . .
HR H 0.492224 -0.071157 0.943338 0.052 Uiso 1 1 calc GR . . . .
C01Q C 0.79180(13) 0.49658(10) 0.41682(8) 0.0428(4) Uani 1 1 d . . . . .
H0BA H 0.821323 0.529481 0.394330 0.051 Uiso 1 1 calc R . . . .
C01R C 0.47335(11) 0.45437(9) 0.69709(7) 0.0355(4) Uani 1 1 d . . . . .
H7AA H 0.474167 0.454614 0.740212 0.053 Uiso 1 1 calc GR . . . .
HS H 0.412696 0.455593 0.679408 0.053 Uiso 1 1 calc GR . . . .
HT H 0.504657 0.495701 0.684278 0.053 Uiso 1 1 calc GR . . . .
C01S C 0.78816(13) 0.38532(10) 0.46560(8) 0.0411(4) Uani 1 1 d . . . . .
H1BA H 0.815965 0.342268 0.477303 0.049 Uiso 1 1 calc R . . . .
C01T C 0.83122(12) 0.43323(10) 0.43328(9) 0.0433(4) Uani 1 1 d . . . . .
H2BA H 0.887950 0.422775 0.422307 0.052 Uiso 1 1 calc R . . . .
C01U C 0.48640(12) 0.57974(8) 0.85735(7) 0.0348(3) Uani 1 1 d . . . . .
F01V F 0.2754(2) 0.35519(11) 0.66673(10) 0.0749(9) Uani 0.766(6) 1 d . . P A 1
C01W C 0.70937(13) 0.51200(10) 0.43312(8) 0.0450(4) Uani 1 1 d . . . . .
H3BA H 0.682083 0.555671 0.422772 0.054 Uiso 1 1 calc R . . . .
C01X C 1.15706(11) 0.49973(10) 0.86966(8) 0.0394(4) Uani 1 1 d . . . . .
C01Y C 0.38828(10) 0.33745(9) 0.80942(8) 0.0383(4) Uani 1 1 d . . . . .
H8AA H 0.360396 0.338884 0.846415 0.057 Uiso 1 1 calc GR . . . .
HU H 0.343201 0.336671 0.775964 0.057 Uiso 1 1 calc GR . . . .
HV H 0.425102 0.379190 0.806690 0.057 Uiso 1 1 calc GR . . . .
C01Z C 0.41304(13) 0.55962(11) 0.89479(9) 0.0475(4) Uani 1 1 d . . . . .
H9AA H 0.373886 0.525951 0.873065 0.071 Uiso 1 1 calc GR . . . .
HW H 0.380023 0.601802 0.903633 0.071 Uiso 1 1 calc GR . . . .
HX H 0.438025 0.538168 0.931751 0.071 Uiso 1 1 calc GR . . . .
C020 C 1.16240(12) 0.44108(10) 0.83531(8) 0.0431(4) Uani 1 1 d . . . . .
H020 H 1.148710 0.395895 0.849696 0.052 Uiso 1 1 calc R . . . .
C021 C 1.17538(12) 0.56589(10) 0.85175(9) 0.0443(4) Uani 1 1 d . . . . .
H021 H 1.170518 0.605192 0.877014 0.053 Uiso 1 1 calc R . . . .
C022 C 0.70542(14) 0.39904(11) 0.48112(7) 0.0440(4) Uani 1 1 d . . . . .
H022 H 0.674961 0.365696 0.502592 0.053 Uiso 1 1 calc R . . . .
C023 C 0.70202(16) 0.17398(13) 0.47002(8) 0.0570(6) Uani 1 1 d . . . . .
H02A H 0.757176 0.148066 0.470226 0.086 Uiso 1 1 calc GR . . . .
H02B H 0.702530 0.213806 0.442722 0.086 Uiso 1 1 calc GR . . . .
H02C H 0.653203 0.142672 0.457273 0.086 Uiso 1 1 calc GR . . . .
C024 C 0.66820(13) 0.46283(12) 0.46447(8) 0.0478(5) Uani 1 1 d . . . . .
C025 C 1.18813(13) 0.44931(12) 0.77937(9) 0.0495(5) Uani 1 1 d . . . . .
H025 H 1.192776 0.409618 0.754497 0.059 Uiso 1 1 calc R . . . .
C026 C 1.20115(14) 0.57402(12) 0.79594(10) 0.0548(5) Uani 1 1 d . . . . .
H026 H 1.214791 0.619582 0.782350 0.066 Uiso 1 1 calc R . . . .
C027 C 0.55242(16) 0.62828(10) 0.89061(10) 0.0530(5) Uani 1 1 d . . . . .
H02D H 0.576456 0.605364 0.927165 0.080 Uiso 1 1 calc GR . . . .
H02E H 0.523538 0.672215 0.900165 0.080 Uiso 1 1 calc GR . . . .
H02F H 0.599835 0.638555 0.865945 0.080 Uiso 1 1 calc GR . . . .
C028 C 1.20741(14) 0.51672(15) 0.75944(9) 0.0595(6) Uani 1 1 d . . . . .
H028 H 1.224800 0.522965 0.720793 0.071 Uiso 1 1 calc R . . . .
C029 C 0.4510(2) 0.60924(13) 0.79805(10) 0.0733(8) Uani 1 1 d . . . . .
H02G H 0.499741 0.621942 0.775285 0.110 Uiso 1 1 calc GR . . . .
H02H H 0.415753 0.651132 0.804084 0.110 Uiso 1 1 calc GR . . . .
H02I H 0.414529 0.573744 0.776392 0.110 Uiso 1 1 calc GR . . . .
F00W F 0.1886(13) 0.2374(13) 0.6850(8) 0.152(9) Uani 0.234(6) 1 d . . P A 2
F01H F 0.2510(16) 0.2170(7) 0.6052(8) 0.197(9) Uani 0.234(6) 1 d . . P A 2
F00H F 0.2654(14) 0.3198(10) 0.5883(7) 0.159(8) Uani 0.234(6) 1 d . . P A 2
F00P F 0.1365(6) 0.2729(12) 0.6023(5) 0.142(6) Uani 0.234(6) 1 d . . P A 2
P0 P 0.2271(7) 0.2783(7) 0.6392(5) 0.051(2) Uani 0.234(6) 1 d . . P A 2
F00K F 0.3185(7) 0.2845(13) 0.6719(5) 0.146(9) Uani 0.234(6) 1 d . . P A 2
F01W F 0.1999(15) 0.3442(7) 0.6678(8) 0.205(9) Uani 0.234(6) 1 d . . P A 2

loop_
_atom_site_aniso_label
_atom_site_aniso_U_11
_atom_site_aniso_U_22
_atom_site_aniso_U_33
_atom_site_aniso_U_23
_atom_site_aniso_U_13
_atom_site_aniso_U_12
Zr01 0.01385(6) 0.01460(6) 0.01403(6) 0.00006(4) 0.00085(4) -0.00052(4)
Co02 0.01603(8) 0.01572(8) 0.01630(8) -0.00181(6) 0.00163(6) 0.00102(6)
P003 0.01479(14) 0.01998(15) 0.01577(14) -0.00194(11) 0.00259(11) -0.00179(11)
P004 0.01699(14) 0.01608(14) 0.01554(14) 0.00057(11) 0.00042(11) 0.00158(11)
P005 0.01610(14) 0.01880(15) 0.01757(14) -0.00225(11) -0.00008(11) -0.00281(11)
P006 0.0264(4) 0.0244(7) 0.0260(6) 0.0039(4) 0.0058(3) 0.0041(4)
F007 0.0334(4) 0.0194(4) 0.0320(4) -0.0015(3) 0.0052(3) 0.0071(3)
N008 0.0188(5) 0.0176(5) 0.0143(4) -0.0007(4) 0.0002(4) 0.0012(4)
N009 0.0186(5) 0.0175(5) 0.0174(5) 0.0009(4) 0.0027(4) -0.0019(4)
N00A 0.0142(5) 0.0203(5) 0.0196(5) -0.0008(4) 0.0006(4) -0.0007(4)
N00B 0.0316(6) 0.0226(6) 0.0243(6) -0.0032(4) 0.0032(5) 0.0045(5)
F00C 0.0642(8) 0.0892(10) 0.0417(6) -0.0079(6) 0.0066(6) -0.0263(7)
C00D 0.0175(5) 0.0190(6) 0.0197(6) 0.0005(4) 0.0043(4) -0.0021(4)
C00E 0.0279(7) 0.0236(6) 0.0193(6) -0.0014(5) -0.0013(5) -0.0008(5)
C00F 0.0201(6) 0.0223(6) 0.0203(6) 0.0008(5) 0.0035(5) -0.0014(5)
F00G 0.0566(12) 0.090(2) 0.0360(10) 0.0131(11) 0.0214(8) 0.0110(13)
C00H 0.0249(6) 0.0274(7) 0.0181(6) -0.0028(5) 0.0060(5) -0.0040(5)
C00I 0.0237(6) 0.0302(7) 0.0177(6) -0.0020(5) 0.0004(5) -0.0041(5)
F00J 0.0436(12) 0.0758(14) 0.0629(15) 0.0252(12) 0.0041(10) 0.0209(12)
C00K 0.0206(6) 0.0267(6) 0.0198(6) -0.0006(5) -0.0018(5) 0.0055(5)
C00L 0.0271(6) 0.0232(6) 0.0233(6) -0.0018(5) 0.0038(5) 0.0028(5)
C00M 0.0235(6) 0.0187(6) 0.0148(5) -0.0006(4) 0.0006(4) 0.0018(5)
C00N 0.0230(6) 0.0217(6) 0.0222(6) -0.0026(5) 0.0028(5) -0.0006(5)
F00O 0.0486(13) 0.0878(17) 0.0632(12) 0.0160(12) 0.0039(10) 0.0382(11)
C00P 0.0237(6) 0.0184(6) 0.0349(7) 0.0002(5) 0.0102(5) 0.0001(5)
C00Q 0.0252(6) 0.0188(6) 0.0227(6) 0.0023(5) 0.0037(5) -0.0014(5)
C00R 0.0294(7) 0.0305(7) 0.0205(6) 0.0034(5) -0.0012(5) -0.0063(6)
C00S 0.0145(5) 0.0236(6) 0.0183(5) -0.0011(5) -0.0001(4) -0.0004(4)
C00T 0.0171(6) 0.0295(7) 0.0232(6) -0.0032(5) 0.0004(5) -0.0018(5)
C00U 0.0182(6) 0.0267(6) 0.0186(6) -0.0006(5) 0.0000(4) -0.0024(5)
F00V 0.0616(15) 0.103(2) 0.0486(13) 0.0183(13) 0.0331(11) 0.0065(15)
C00W 0.0234(6) 0.0221(6) 0.0292(7) -0.0027(5) 0.0023(5) -0.0068(5)
C00X 0.0248(6) 0.0237(6) 0.0248(6) 0.0050(5) 0.0071(5) 0.0012(5)
C00Y 0.0180(6) 0.0384(8) 0.0236(6) -0.0020(6) -0.0004(5) 0.0052(5)
C00Z 0.0195(6) 0.0260(6) 0.0215(6) 0.0020(5) 0.0013(5) 0.0004(5)
C010 0.0167(6) 0.0356(7) 0.0222(6) -0.0016(5) 0.0029(5) -0.0024(5)
C011 0.0265(6) 0.0200(6) 0.0301(7) -0.0061(5) 0.0044(5) -0.0027(5)
C012 0.0418(8) 0.0321(8) 0.0260(7) -0.0067(6) 0.0134(6) 0.0003(6)
C013 0.0361(8) 0.0325(8) 0.0267(7) 0.0060(6) 0.0099(6) -0.0037(6)
F014 0.0681(9) 0.1141(13) 0.0812(10) 0.0242(9) 0.0300(8) 0.0480(9)
C015 0.0395(8) 0.0337(8) 0.0209(6) -0.0078(6) -0.0049(6) -0.0032(6)
C016 0.0228(6) 0.0303(7) 0.0246(6) 0.0048(5) 0.0025(5) -0.0039(5)
C017 0.0404(8) 0.0285(7) 0.0215(6) -0.0048(5) 0.0000(6) -0.0046(6)
C018 0.0208(6) 0.0375(8) 0.0420(8) -0.0030(7) 0.0010(6) -0.0092(6)
C019 0.0269(7) 0.0359(8) 0.0251(7) -0.0028(6) -0.0016(5) -0.0084(6)
C01A 0.0351(8) 0.0310(7) 0.0242(7) -0.0027(6) 0.0092(6) 0.0057(6)
C01B 0.0236(6) 0.0311(7) 0.0245(6) 0.0037(5) 0.0009(5) 0.0062(5)
C01C 0.0258(6) 0.0219(6) 0.0203(6) -0.0006(5) 0.0035(5) 0.0038(5)
C01D 0.0304(7) 0.0438(9) 0.0240(7) 0.0017(6) -0.0055(6) -0.0009(6)
C01E 0.0218(6) 0.0331(7) 0.0309(7) -0.0055(6) 0.0046(5) 0.0023(5)
C01F 0.0382(8) 0.0469(9) 0.0241(7) -0.0095(6) 0.0031(6) 0.0034(7)
F01G 0.0985(19) 0.0427(11) 0.0865(17) -0.0111(11) -0.0123(15) -0.0265(12)
C01H 0.0312(7) 0.0403(8) 0.0208(6) 0.0019(6) -0.0028(5) 0.0104(6)
C01I 0.0350(8) 0.0351(8) 0.0286(7) -0.0015(6) 0.0154(6) -0.0078(6)
C01J 0.0248(7) 0.0279(7) 0.0344(7) 0.0089(6) 0.0070(6) 0.0010(5)
C01K 0.0212(7) 0.0574(11) 0.0352(8) 0.0038(7) 0.0021(6) 0.0126(7)
C01L 0.0258(7) 0.0353(8) 0.0393(8) -0.0036(6) -0.0020(6) -0.0120(6)
C01M 0.0536(10) 0.0203(7) 0.0428(9) -0.0010(6) 0.0156(8) -0.0047(7)
C01N 0.0361(8) 0.0245(7) 0.0528(10) -0.0093(7) 0.0076(7) -0.0062(6)
C01O 0.0475(9) 0.0371(8) 0.0202(6) -0.0078(6) 0.0043(6) 0.0039(7)
C01P 0.0410(9) 0.0200(7) 0.0451(9) 0.0019(6) 0.0138(7) -0.0039(6)
C01Q 0.0478(10) 0.0397(9) 0.0385(9) -0.0048(7) -0.0079(7) -0.0057(8)
C01R 0.0352(8) 0.0392(8) 0.0303(7) -0.0062(6) -0.0069(6) 0.0184(7)
C01S 0.0503(10) 0.0371(9) 0.0348(8) -0.0078(7) -0.0023(7) 0.0124(8)
C01T 0.0393(9) 0.0427(10) 0.0467(10) -0.0130(8) -0.0022(7) 0.0026(7)
C01U 0.0495(9) 0.0230(7) 0.0329(8) -0.0031(6) 0.0088(7) 0.0151(6)
F01V 0.119(2) 0.0427(10) 0.0599(12) -0.0052(9) -0.0085(12) -0.0211(12)
C01W 0.0538(11) 0.0417(10) 0.0364(9) -0.0020(7) -0.0120(8) 0.0144(8)
C01X 0.0286(8) 0.0497(10) 0.0385(9) -0.0007(7) -0.0044(6) -0.0065(7)
C01Y 0.0241(7) 0.0384(9) 0.0504(10) -0.0074(7) -0.0069(7) 0.0063(6)
C01Z 0.0399(9) 0.0471(10) 0.0569(11) -0.0098(9) 0.0126(8) 0.0135(8)
C020 0.0446(10) 0.0379(9) 0.0447(10) 0.0027(7) -0.0078(8) -0.0072(7)
C021 0.0346(9) 0.0376(9) 0.0578(11) -0.0015(8) -0.0105(8) 0.0034(7)
C022 0.0573(11) 0.0492(10) 0.0259(8) 0.0004(7) 0.0057(7) 0.0089(9)
C023 0.0691(14) 0.0753(15) 0.0277(8) -0.0225(9) 0.0103(9) -0.0012(11)
C024 0.0468(10) 0.0649(13) 0.0320(8) -0.0019(8) 0.0044(7) 0.0208(9)
C025 0.0387(9) 0.0606(13) 0.0476(10) -0.0119(9) -0.0037(8) 0.0033(9)
C026 0.0552(12) 0.0471(11) 0.0586(12) 0.0178(10) -0.0124(10) -0.0066(9)
C027 0.0761(14) 0.0294(9) 0.0575(12) -0.0161(8) 0.0271(11) -0.0100(9)
C028 0.0457(11) 0.0938(18) 0.0386(10) 0.0134(11) 0.0012(8) -0.0091(11)
C029 0.121(2) 0.0589(14) 0.0401(11) 0.0071(10) 0.0067(12) 0.0577(15)
F00W 0.114(9) 0.25(2) 0.090(11) 0.089(13) 0.021(8) -0.058(13)
F01H 0.29(2) 0.083(8) 0.241(17) -0.090(9) 0.161(17) -0.034(11)
F00H 0.225(19) 0.143(13) 0.100(10) 0.088(9) -0.038(10) -0.116(12)
F00P 0.062(5) 0.26(2) 0.092(7) 0.040(10) -0.030(4) -0.042(8)
P0 0.080(6) 0.032(2) 0.042(3) 0.0017(18) 0.012(3) -0.003(3)
F00K 0.051(6) 0.34(3) 0.045(4) 0.000(11) -0.016(4) -0.075(11)
F01W 0.24(2) 0.107(9) 0.265(19) -0.122(11) 0.026(15) 0.051(11)

loop_
_atom_type_symbol
_atom_type_description
_atom_type_scat_dispersion_real
_atom_type_scat_dispersion_imag
_atom_type_scat_source
C C 0.0033 0.0016 'International Tables Vol C Tables 4.2.6.8 and 6.1.1.4'
H H 0.0000 0.0000 'International Tables Vol C Tables 4.2.6.8 and 6.1.1.4'
Co Co 0.3494 0.9721 'International Tables Vol C Tables 4.2.6.8 and 6.1.1.4'
F F 0.0171 0.0103 'International Tables Vol C Tables 4.2.6.8 and 6.1.1.4'
N N 0.0061 0.0033 'International Tables Vol C Tables 4.2.6.8 and 6.1.1.4'
P P 0.1023 0.0942 'International Tables Vol C Tables 4.2.6.8 and 6.1.1.4'
Zr Zr -2.9673 0.5597 'International Tables Vol C Tables 4.2.6.8 and 6.1.1.4'

loop_
_geom_angle_atom_site_label_1
_geom_angle_atom_site_label_2
_geom_angle_atom_site_label_3
_geom_angle
_geom_angle_site_symmetry_1
_geom_angle_site_symmetry_3
_geom_angle_publ_flag
Co02 Zr01 P003 48.201(7) . . ?
Co02 Zr01 P004 48.477(8) . . ?
Co02 Zr01 P005 48.468(8) . . ?
P003 Zr01 P004 80.478(10) . . ?
P003 Zr01 P005 80.099(10) . . ?
P004 Zr01 P005 81.506(10) . . ?
F007 Zr01 Co02 176.57(3) . . ?
F007 Zr01 P003 134.18(3) . . ?
F007 Zr01 P004 128.21(3) . . ?
F007 Zr01 P005 132.39(3) . . ?
F007 Zr01 N008 94.20(4) . . ?
F007 Zr01 N009 100.54(4) . . ?
F007 Zr01 N00A 98.47(4) . . ?
N008 Zr01 Co02 82.61(3) . . ?
N008 Zr01 P003 101.89(3) . . ?
N008 Zr01 P004 34.61(3) . . ?
N008 Zr01 P005 111.72(3) . . ?
N008 Zr01 N009 119.97(4) . . ?
N008 Zr01 N00A 117.22(4) . . ?
N009 Zr01 Co02 82.21(3) . . ?
N009 Zr01 P003 34.84(3) . . ?
N009 Zr01 P004 111.65(3) . . ?
N009 Zr01 P005 99.73(3) . . ?
N00A Zr01 Co02 81.94(3) . . ?
N00A Zr01 P003 111.03(3) . . ?
N00A Zr01 P004 101.00(3) . . ?
N00A Zr01 P005 34.38(3) . . ?
N00A Zr01 N009 117.44(4) . . ?
P003 Co02 Zr01 69.552(10) . . ?
P003 Co02 P004 108.248(13) . . ?
P003 Co02 P005 107.729(13) . . ?
P004 Co02 Zr01 69.594(9) . . ?
P004 Co02 P005 109.716(13) . . ?
P005 Co02 Zr01 69.769(9) . . ?
C00L Co02 Zr01 174.88(4) . . ?
C00L Co02 P003 110.28(4) . . ?
C00L Co02 P004 105.98(4) . . ?
C00L Co02 P005 114.73(4) . . ?
Co02 P003 Zr01 62.248(9) . . ?
N009 P003 Zr01 46.30(4) . . ?
N009 P003 Co02 107.26(4) . . ?
N009 P003 C00H 110.64(6) . . ?
N009 P003 C00T 109.39(6) . . ?
C00H P003 Zr01 135.60(5) . . ?
C00H P003 Co02 110.30(4) . . ?
C00T P003 Zr01 115.41(4) . . ?
C00T P003 Co02 111.26(5) . . ?
C00T P003 C00H 108.00(6) . . ?
Co02 P004 Zr01 61.928(8) . . ?
N008 P004 Zr01 45.58(4) . . ?
N008 P004 Co02 106.78(4) . . ?
N008 P004 C00K 108.87(6) . . ?
N008 P004 C00Q 109.82(6) . . ?
C00K P004 Zr01 134.14(5) . . ?
C00K P004 Co02 114.13(4) . . ?
C00Q P004 Zr01 115.77(4) . . ?
C00Q P004 Co02 108.56(4) . . ?
C00Q P004 C00K 108.64(6) . . ?
Co02 P005 Zr01 61.763(9) . . ?
N00A P005 Zr01 45.45(4) . . ?
N00A P005 Co02 105.82(4) . . ?
N00A P005 C00I 108.19(6) . . ?
N00A P005 C00W 111.58(6) . . ?
C00I P005 Zr01 113.81(5) . . ?
C00I P005 Co02 111.98(5) . . ?
C00I P005 C00W 107.70(6) . . ?
C00W P005 Zr01 137.20(5) . . ?
C00W P005 Co02 111.57(5) . . ?
F00G P006 F00J 90.2(2) . . ?
F00G P006 F00V 177.6(3) . . ?
F00G P006 F01V 89.6(2) . . ?
F00J P006 F01V 88.3(2) . . ?
F00O P006 F00G 89.49(19) . . ?
F00O P006 F00J 177.9(3) . . ?
F00O P006 F00V 92.7(2) . . ?
F00O P006 F01G 92.8(2) . . ?
F00O P006 F01V 89.6(2) . . ?
F00V P006 F00J 87.6(2) . . ?
F00V P006 F01V 89.3(2) . . ?
F01G P006 F00G 90.2(2) . . ?
F01G P006 F00J 89.3(2) . . ?
F01G P006 F00V 90.9(2) . . ?
F01G P006 F01V 177.6(2) . . ?
P004 N008 Zr01 99.80(5) . . ?
C00M N008 Zr01 129.59(8) . . ?
C00M N008 P004 129.72(8) . . ?
P003 N009 Zr01 98.86(5) . . ?
C00D N009 Zr01 131.96(8) . . ?
C00D N009 P003 128.34(8) . . ?
P005 N00A Zr01 100.17(5) . . ?
C00S N00A Zr01 125.87(8) . . ?
C00S N00A P005 132.97(9) . . ?
C00L N00B C01U 179.01(16) . . ?
C00F C00D N009 121.40(11) . . ?
C00F C00D C00N 118.70(12) . . ?
C00N C00D N009 119.86(11) . . ?
C00M C00E C019 123.78(12) . . ?
C015 C00E C00M 118.89(13) . . ?
C015 C00E C019 117.33(13) . . ?
C00D C00F C00R 124.10(12) . . ?
C00X C00F C00D 119.18(12) . . ?
C00X C00F C00R 116.70(12) . . ?
P003 C00H H00H 106.1 . . ?
C012 C00H P003 112.96(10) . . ?
C012 C00H H00H 106.1 . . ?
C012 C00H C01I 108.52(12) . . ?
C01I C00H P003 116.29(10) . . ?
C01I C00H H00H 106.1 . . ?
P005 C00I H00I 104.8 . . ?
C01D C00I P005 117.77(10) . . ?
C01D C00I H00I 104.8 . . ?
C01F C00I P005 113.39(11) . . ?
C01F C00I H00I 104.8 . . ?
C01F C00I C01D 109.94(12) . . ?
P004 C00K H00K 105.8 . . ?
C01H C00K P004 115.61(10) . . ?
C01H C00K H00K 105.8 . . ?
C01R C00K P004 114.17(10) . . ?
C01R C00K H00K 105.8 . . ?
C01R C00K C01H 108.71(12) . . ?
N00B C00L Co02 178.53(13) . . ?
C00E C00M N008 121.56(12) . . ?
C00E C00M C01C 118.96(12) . . ?
C01C C00M N008 119.39(11) . . ?
C00D C00N C017 121.78(12) . . ?
C011 C00N C00D 119.53(12) . . ?
C011 C00N C017 118.68(12) . . ?
C00X C00P C011 117.27(12) . . ?
C00X C00P C01P 120.72(14) . . ?
C011 C00P C01P 121.98(14) . . ?
P004 C00Q H00Q 105.1 . . ?
C013 C00Q P004 117.38(10) . . ?
C013 C00Q H00Q 105.1 . . ?
C01M C00Q P004 113.50(10) . . ?
C01M C00Q H00Q 105.1 . . ?
C01M C00Q C013 109.41(12) . . ?
C00F C00R H00A 109.5 . . ?
C00F C00R H00B 109.5 . . ?
C00F C00R H00C 109.5 . . ?
H00A C00R H00B 109.5 . . ?
H00A C00R H00C 109.5 . . ?
H00B C00R H00C 109.5 . . ?
C00U C00S N00A 120.86(11) . . ?
C00Z C00S N00A 119.68(11) . . ?
C00Z C00S C00U 119.05(12) . . ?
P003 C00T H00T 105.3 . . ?
C018 C00T P003 117.46(10) . . ?
C018 C00T H00T 105.3 . . ?
C01Y C00T P003 113.26(10) . . ?
C01Y C00T H00T 105.3 . . ?
C01Y C00T C018 109.20(12) . . ?
C00S C00U C016 123.98(12) . . ?
C010 C00U C00S 118.98(12) . . ?
C010 C00U C016 117.02(12) . . ?
P005 C00W H00W 106.3 . . ?
C01L C00W P005 114.98(10) . . ?
C01L C00W H00W 106.3 . . ?
C01L C00W C01N 108.73(12) . . ?
C01N C00W P005 113.66(10) . . ?
C01N C00W H00W 106.3 . . ?
C00F C00X H00X 118.7 . . ?
C00P C00X C00F 122.67(13) . . ?
C00P C00X H00X 118.7 . . ?
C010 C00Y C01B 117.60(13) . . ?
C010 C00Y C01K 120.79(14) . . ?
C01B C00Y C01K 121.60(14) . . ?
C00S C00Z C01J 122.24(12) . . ?
C01B C00Z C00S 119.62(12) . . ?
C01B C00Z C01J 118.13(13) . . ?
C00U C010 H010 118.7 . . ?
C00Y C010 C00U 122.62(13) . . ?
C00Y C010 H010 118.7 . . ?
C00N C011 H011 118.9 . . ?
C00P C011 C00N 122.14(13) . . ?
C00P C011 H011 118.9 . . ?
C00H C012 H01A 109.5 . . ?
C00H C012 H01B 109.5 . . ?
C00H C012 H01C 109.5 . . ?
H01A C012 H01B 109.5 . . ?
H01A C012 H01C 109.5 . . ?
H01B C012 H01C 109.5 . . ?
C00Q C013 H01D 109.5 . . ?
C00Q C013 H01E 109.5 . . ?
C00Q C013 H01F 109.5 . . ?
H01D C013 H01E 109.5 . . ?
H01D C013 H01F 109.5 . . ?
H01E C013 H01F 109.5 . . ?
C00E C015 H015 118.7 . . ?
C01O C015 C00E 122.61(14) . . ?
C01O C015 H015 118.7 . . ?
C00U C016 H01G 109.5 . . ?
C00U C016 H01H 109.5 . . ?
C00U C016 H01I 109.5 . . ?
H01G C016 H01H 109.5 . . ?
H01G C016 H01I 109.5 . . ?
H01H C016 H01I 109.5 . . ?
C00N C017 H01J 109.5 . . ?
C00N C017 H01K 109.5 . . ?
C00N C017 H01L 109.5 . . ?
H01J C017 H01K 109.5 . . ?
H01J C017 H01L 109.5 . . ?
H01K C017 H01L 109.5 . . ?
C00T C018 H01M 109.5 . . ?
C00T C018 H01N 109.5 . . ?
C00T C018 H01O 109.5 . . ?
H01M C018 H01N 109.5 . . ?
H01M C018 H01O 109.5 . . ?
H01N C018 H01O 109.5 . . ?
C00E C019 H01P 109.5 . . ?
C00E C019 H01Q 109.5 . . ?
C00E C019 H01R 109.5 . . ?
H01P C019 H01Q 109.5 . . ?
H01P C019 H01R 109.5 . . ?
H01Q C019 H01R 109.5 . . ?
C01C C01A H01S 118.9 . . ?
C01O C01A H01S 118.9 . . ?
C01O C01A C01C 122.20(14) . . ?
C00Y C01B C00Z 122.09(13) . . ?
C00Y C01B H01T 119.0 . . ?
C00Z C01B H01T 119.0 . . ?
C00M C01C C01E 121.64(12) . . ?
C01A C01C C00M 119.49(13) . . ?
C01A C01C C01E 118.88(13) . . ?
C00I C01D H01U 109.5 . . ?
C00I C01D H01V 109.5 . . ?
C00I C01D H01W 109.5 . . ?
H01U C01D H01V 109.5 . . ?
H01U C01D H01W 109.5 . . ?
H01V C01D H01W 109.5 . . ?
C01C C01E H01X 109.5 . . ?
C01C C01E H01Y 109.5 . . ?
C01C C01E H 109.5 . . ?
H01X C01E H01Y 109.5 . . ?
H01X C01E H 109.5 . . ?
H01Y C01E H 109.5 . . ?
C00I C01F H01Z 109.5 . . ?
C00I C01F HA 109.5 . . ?
C00I C01F HB 109.5 . . ?
H01Z C01F HA 109.5 . . ?
H01Z C01F HB 109.5 . . ?
HA C01F HB 109.5 . . ?
C00K C01H H01 109.5 . . ?
C00K C01H HC 109.5 . . ?
C00K C01H HD 109.5 . . ?
H01 C01H HC 109.5 . . ?
H01 C01H HD 109.5 . . ?
HC C01H HD 109.5 . . ?
C00H C01I H0AA 109.5 . . ?
C00H C01I HE 109.5 . . ?
C00H C01I HF 109.5 . . ?
H0AA C01I HE 109.5 . . ?
H0AA C01I HF 109.5 . . ?
HE C01I HF 109.5 . . ?
C00Z C01J H1AA 109.5 . . ?
C00Z C01J HG 109.5 . . ?
C00Z C01J HH 109.5 . . ?
H1AA C01J HG 109.5 . . ?
H1AA C01J HH 109.5 . . ?
HG C01J HH 109.5 . . ?
C00Y C01K H2AA 109.5 . . ?
C00Y C01K HI 109.5 . . ?
C00Y C01K HJ 109.5 . . ?
H2AA C01K HI 109.5 . . ?
H2AA C01K HJ 109.5 . . ?
HI C01K HJ 109.5 . . ?
C00W C01L H3AA 109.5 . . ?
C00W C01L HK 109.5 . . ?
C00W C01L HL 109.5 . . ?
H3AA C01L HK 109.5 . . ?
H3AA C01L HL 109.5 . . ?
HK C01L HL 109.5 . . ?
C00Q C01M H4AA 109.5 . . ?
C00Q C01M HM 109.5 . . ?
C00Q C01M HN 109.5 . . ?
H4AA C01M HM 109.5 . . ?
H4AA C01M HN 109.5 . . ?
HM C01M HN 109.5 . . ?
C00W C01N H5AA 109.5 . . ?
C00W C01N HO 109.5 . . ?
C00W C01N HP 109.5 . . ?
H5AA C01N HO 109.5 . . ?
H5AA C01N HP 109.5 . . ?
HO C01N HP 109.5 . . ?
C015 C01O C01A 117.47(13) . . ?
C015 C01O C023 121.23(16) . . ?
C01A C01O C023 121.30(16) . . ?
C00P C01P H6AA 109.5 . . ?
C00P C01P HQ 109.5 . . ?
C00P C01P HR 109.5 . . ?
H6AA C01P HQ 109.5 . . ?
H6AA C01P HR 109.5 . . ?
HQ C01P HR 109.5 . . ?
C01T C01Q H0BA 120.0 . . ?
C01W C01Q H0BA 120.0 . . ?
C01W C01Q C01T 120.00(19) . . ?
C00K C01R H7AA 109.5 . . ?
C00K C01R HS 109.5 . . ?
C00K C01R HT 109.5 . . ?
H7AA C01R HS 109.5 . . ?
H7AA C01R HT 109.5 . . ?
HS C01R HT 109.5 . . ?
C01T C01S H1BA 119.6 . . ?
C022 C01S H1BA 119.6 . . ?
C022 C01S C01T 120.85(17) . . ?
C01Q C01T H2BA 120.0 . . ?
C01S C01T C01Q 120.00(18) . . ?
C01S C01T H2BA 120.0 . . ?
N00B C01U C01Z 106.94(14) . . ?
N00B C01U C027 106.22(15) . . ?
N00B C01U C029 107.36(13) . . ?
C027 C01U C01Z 111.61(15) . . ?
C029 C01U C01Z 111.60(19) . . ?
C029 C01U C027 112.70(19) . . ?
C01Q C01W H3BA 120.8 . . ?
C024 C01W C01Q 118.35(17) . . ?
C024 C01W H3BA 120.8 . . ?
F00C C01X C020 118.33(17) . . ?
C021 C01X F00C 117.76(18) . . ?
C021 C01X C020 123.91(18) . . ?
C00T C01Y H8AA 109.5 . . ?
C00T C01Y HU 109.5 . . ?
C00T C01Y HV 109.5 . . ?
H8AA C01Y HU 109.5 . . ?
H8AA C01Y HV 109.5 . . ?
HU C01Y HV 109.5 . . ?
C01U C01Z H9AA 109.5 . . ?
C01U C01Z HW 109.5 . . ?
C01U C01Z HX 109.5 . . ?
H9AA C01Z HW 109.5 . . ?
H9AA C01Z HX 109.5 . . ?
HW C01Z HX 109.5 . . ?
C01X C020 H020 120.9 . . ?
C01X C020 C025 118.22(18) . . ?
C025 C020 H020 120.9 . . ?
C01X C021 H021 121.1 . . ?
C01X C021 C026 117.81(19) . . ?
C026 C021 H021 121.1 . . ?
C01S C022 H022 121.1 . . ?
C01S C022 C024 117.75(19) . . ?
C024 C022 H022 121.1 . . ?
C01O C023 H02A 109.5 . . ?
C01O C023 H02B 109.5 . . ?
C01O C023 H02C 109.5 . . ?
H02A C023 H02B 109.5 . . ?
H02A C023 H02C 109.5 . . ?
H02B C023 H02C 109.5 . . ?
F014 C024 C01W 119.43(19) . . ?
F014 C024 C022 117.5(2) . . ?
C01W C024 C022 123.02(18) . . ?
C020 C025 H025 120.3 . . ?
C020 C025 C028 119.4(2) . . ?
C028 C025 H025 120.3 . . ?
C021 C026 H026 119.7 . . ?
C021 C026 C028 120.7(2) . . ?
C028 C026 H026 119.7 . . ?
C01U C027 H02D 109.5 . . ?
C01U C027 H02E 109.5 . . ?
C01U C027 H02F 109.5 . . ?
H02D C027 H02E 109.5 . . ?
H02D C027 H02F 109.5 . . ?
H02E C027 H02F 109.5 . . ?
C025 C028 H028 120.0 . . ?
C026 C028 C025 119.97(19) . . ?
C026 C028 H028 120.0 . . ?
C01U C029 H02G 109.5 . . ?
C01U C029 H02H 109.5 . . ?
C01U C029 H02I 109.5 . . ?
H02G C029 H02H 109.5 . . ?
H02G C029 H02I 109.5 . . ?
H02H C029 H02I 109.5 . . ?
F00W P0 F00H 177.4(14) . . ?
F00W P0 F00P 87.0(11) . . ?
F00W P0 F00K 96.2(12) . . ?
F00W P0 F01W 89.3(12) . . ?
F01H P0 F00W 95.2(13) . . ?
F01H P0 F00H 83.1(11) . . ?
F01H P0 F00P 85.3(12) . . ?
F01H P0 F00K 93.2(12) . . ?
F01H P0 F01W 174.0(15) . . ?
F00H P0 F00P 90.8(10) . . ?
F00K P0 F00H 86.0(10) . . ?
F00K P0 F00P 176.6(11) . . ?
F01W P0 F00H 92.2(13) . . ?
F01W P0 F00P 91.0(11) . . ?
F01W P0 F00K 90.2(12) . . ?

loop_
_geom_bond_atom_site_label_1
_geom_bond_atom_site_label_2
_geom_bond_distance
_geom_bond_site_symmetry_2
_geom_bond_publ_flag
Zr01 Co02 2.7498(2) . ?
Zr01 P003 2.9114(3) . ?
Zr01 P004 2.9209(3) . ?
Zr01 P005 2.9287(3) . ?
Zr01 F007 1.9319(8) . ?
Zr01 N008 2.1172(10) . ?
Zr01 N009 2.1304(10) . ?
Zr01 N00A 2.1205(10) . ?
Co02 P003 2.3164(4) . ?
Co02 P004 2.3333(4) . ?
Co02 P005 2.3365(4) . ?
Co02 C00L 1.9673(14) . ?
P003 N009 1.6833(11) . ?
P003 C00H 1.8655(13) . ?
P003 C00T 1.8541(13) . ?
P004 N008 1.6838(11) . ?
P004 C00K 1.8628(13) . ?
P004 C00Q 1.8533(13) . ?
P005 N00A 1.6801(11) . ?
P005 C00I 1.8558(14) . ?
P005 C00W 1.8634(14) . ?
P006 F00G 1.581(4) . ?
P006 F00J 1.596(3) . ?
P006 F00O 1.559(3) . ?
P006 F00V 1.586(5) . ?
P006 F01G 1.574(4) . ?
P006 F01V 1.599(4) . ?
N008 C00M 1.4461(15) . ?
N009 C00D 1.4484(16) . ?
N00A C00S 1.4447(16) . ?
N00B C00L 1.1473(18) . ?
N00B C01U 1.4602(18) . ?
F00C C01X 1.364(2) . ?
C00D C00F 1.4068(18) . ?
C00D C00N 1.4089(18) . ?
C00E C00M 1.4041(18) . ?
C00E C015 1.4007(19) . ?
C00E C019 1.503(2) . ?
C00F C00R 1.5069(19) . ?
C00F C00X 1.3961(18) . ?
C00H H00H 1.0000 . ?
C00H C012 1.534(2) . ?
C00H C01I 1.5361(19) . ?
C00I H00I 1.0000 . ?
C00I C01D 1.535(2) . ?
C00I C01F 1.531(2) . ?
C00K H00K 1.0000 . ?
C00K C01H 1.5375(19) . ?
C00K C01R 1.533(2) . ?
C00M C01C 1.4099(19) . ?
C00N C011 1.3940(19) . ?
C00N C017 1.5062(19) . ?
C00P C00X 1.383(2) . ?
C00P C011 1.392(2) . ?
C00P C01P 1.5087(19) . ?
C00Q H00Q 1.0000 . ?
C00Q C013 1.5321(19) . ?
C00Q C01M 1.530(2) . ?
C00R H00A 0.9800 . ?
C00R H00B 0.9800 . ?
C00R H00C 0.9800 . ?
C00S C00U 1.4099(18) . ?
C00S C00Z 1.4080(18) . ?
C00T H00T 1.0000 . ?
C00T C018 1.535(2) . ?
C00T C01Y 1.530(2) . ?
C00U C010 1.3956(19) . ?
C00U C016 1.5047(19) . ?
C00W H00W 1.0000 . ?
C00W C01L 1.535(2) . ?
C00W C01N 1.537(2) . ?
C00X H00X 0.9500 . ?
C00Y C010 1.384(2) . ?
C00Y C01B 1.390(2) . ?
C00Y C01K 1.5078(19) . ?
C00Z C01B 1.3906(19) . ?
C00Z C01J 1.5066(19) . ?
C010 H010 0.9500 . ?
C011 H011 0.9500 . ?
C012 H01A 0.9800 . ?
C012 H01B 0.9800 . ?
C012 H01C 0.9800 . ?
C013 H01D 0.9800 . ?
C013 H01E 0.9800 . ?
C013 H01F 0.9800 . ?
F014 C024 1.346(2) . ?
C015 H015 0.9500 . ?
C015 C01O 1.382(2) . ?
C016 H01G 0.9800 . ?
C016 H01H 0.9800 . ?
C016 H01I 0.9800 . ?
C017 H01J 0.9800 . ?
C017 H01K 0.9800 . ?
C017 H01L 0.9800 . ?
C018 H01M 0.9800 . ?
C018 H01N 0.9800 . ?
C018 H01O 0.9800 . ?
C019 H01P 0.9800 . ?
C019 H01Q 0.9800 . ?
C019 H01R 0.9800 . ?
C01A H01S 0.9500 . ?
C01A C01C 1.3909(19) . ?
C01A C01O 1.387(2) . ?
C01B H01T 0.9500 . ?
C01C C01E 1.500(2) . ?
C01D H01U 0.9800 . ?
C01D H01V 0.9800 . ?
C01D H01W 0.9800 . ?
C01E H01X 0.9800 . ?
C01E H01Y 0.9800 . ?
C01E H 0.9800 . ?
C01F H01Z 0.9800 . ?
C01F HA 0.9800 . ?
C01F HB 0.9800 . ?
C01H H01 0.9800 . ?
C01H HC 0.9800 . ?
C01H HD 0.9800 . ?
C01I H0AA 0.9800 . ?
C01I HE 0.9800 . ?
C01I HF 0.9800 . ?
C01J H1AA 0.9800 . ?
C01J HG 0.9800 . ?
C01J HH 0.9800 . ?
C01K H2AA 0.9800 . ?
C01K HI 0.9800 . ?
C01K HJ 0.9800 . ?
C01L H3AA 0.9800 . ?
C01L HK 0.9800 . ?
C01L HL 0.9800 . ?
C01M H4AA 0.9800 . ?
C01M HM 0.9800 . ?
C01M HN 0.9800 . ?
C01N H5AA 0.9800 . ?
C01N HO 0.9800 . ?
C01N HP 0.9800 . ?
C01O C023 1.512(2) . ?
C01P H6AA 0.9800 . ?
C01P HQ 0.9800 . ?
C01P HR 0.9800 . ?
C01Q H0BA 0.9500 . ?
C01Q C01T 1.384(3) . ?
C01Q C01W 1.384(3) . ?
C01R H7AA 0.9800 . ?
C01R HS 0.9800 . ?
C01R HT 0.9800 . ?
C01S H1BA 0.9500 . ?
C01S C01T 1.378(3) . ?
C01S C022 1.376(3) . ?
C01T H2BA 0.9500 . ?
C01U C01Z 1.524(3) . ?
C01U C027 1.520(3) . ?
C01U C029 1.514(3) . ?
C01W H3BA 0.9500 . ?
C01W C024 1.367(3) . ?
C01X C020 1.369(3) . ?
C01X C021 1.360(3) . ?
C01Y H8AA 0.9800 . ?
C01Y HU 0.9800 . ?
C01Y HV 0.9800 . ?
C01Z H9AA 0.9800 . ?
C01Z HW 0.9800 . ?
C01Z HX 0.9800 . ?
C020 H020 0.9500 . ?
C020 C025 1.377(3) . ?
C021 H021 0.9500 . ?
C021 C026 1.374(3) . ?
C022 H022 0.9500 . ?
C022 C024 1.379(3) . ?
C023 H02A 0.9800 . ?
C023 H02B 0.9800 . ?
C023 H02C 0.9800 . ?
C025 H025 0.9500 . ?
C025 C028 1.401(3) . ?
C026 H026 0.9500 . ?
C026 C028 1.379(4) . ?
C027 H02D 0.9800 . ?
C027 H02E 0.9800 . ?
C027 H02F 0.9800 . ?
C028 H028 0.9500 . ?
C029 H02G 0.9800 . ?
C029 H02H 0.9800 . ?
C029 H02I 0.9800 . ?
F00W P0 1.47(2) . ?
F01H P0 1.464(17) . ?
F00H P0 1.560(17) . ?
F00P P0 1.561(13) . ?
P0 F00K 1.531(14) . ?
P0 F01W 1.491(15) . ?
